data_7250588
loop_
_publ_author_name
'Chen, Luyao'
'Hu, Wei'
'Lei, Caijin'
'Tang, Jie'
'Xiao, Chuan'
'Cheng, Guangbin'
'Yang, Hongwei'

_publ_section_title
;
 Constructing high-performance and insensitive energetic salts through
 increased hydrogen bonds
;
_journal_issue 29
_journal_name_full CrystEngComm
_journal_page_first 4976
_journal_page_last 4984
_journal_paper_doi 10.1039/D5CE00504C
_journal_volume 27
_journal_year 2025
_chemical_formula_moiety 'C4 H8 N5 O, C2 H3 O2'
_chemical_formula_sum 'C6 H11 N5 O3'
_chemical_formula_weight 201.20
_space_group_crystal_system monoclinic
_space_group_IT_number 14
_space_group_name_Hall '-P 2yn'
_space_group_name_H-M_alt 'P 1 21/n 1'
_atom_sites_solution_hydrogens geom
_atom_sites_solution_primary dual
_audit_creation_date 2024-12-24
_audit_creation_method
;
Olex2 1.5
(compiled 2022.04.07 svn.rca3783a0 for OlexSys, GUI svn.r6498)
;
_audit_update_record
;
2025-06-16 deposited with the CCDC.	2025-06-18 downloaded from the CCDC.
;
_cell_angle_alpha 90
_cell_angle_beta 117.101(2)
_cell_angle_gamma 90
_cell_formula_units_Z 4
_cell_length_a 11.5773(8)
_cell_length_b 6.4537(5)
_cell_length_c 12.6350(9)
_cell_measurement_reflns_used 1160
_cell_measurement_temperature 193.00
_cell_measurement_theta_max 24.941
_cell_measurement_theta_min 3.640
_cell_volume 840.39(11)
_computing_cell_refinement 'SAINT V8.41 (Bruker AXS LLC)'
_computing_data_collection 'APEX5 V2023.9-2 (Bruker, 2023)'
_computing_data_reduction 'SAINT V8.41 (Bruker AXS LLC)'
_computing_molecular_graphics 'Olex2 1.5 (Dolomanov et al., 2009)'
_computing_publication_material 'Olex2 1.5 (Dolomanov et al., 2009)'
_computing_structure_refinement 'SHELXL 2018/3 (Sheldrick, 2015)'
_computing_structure_solution 'SHELXT 2018/2 (Sheldrick, 2018)'
_diffrn_ambient_temperature 193.00
_diffrn_measured_fraction_theta_full 1.000
_diffrn_measured_fraction_theta_max 0.999
_diffrn_measurement_device_type 'Bruker D8 VENTURE'
_diffrn_measurement_method '\f and \w scans'
_diffrn_radiation_type MoK\a
_diffrn_radiation_wavelength 0.71073
_diffrn_reflns_av_R_equivalents 0.0781
_diffrn_reflns_av_unetI/netI 0.0549
_diffrn_reflns_Laue_measured_fraction_full 1.000
_diffrn_reflns_Laue_measured_fraction_max 0.999
_diffrn_reflns_limit_h_max 15
_diffrn_reflns_limit_h_min -15
_diffrn_reflns_limit_k_max 8
_diffrn_reflns_limit_k_min -8
_diffrn_reflns_limit_l_max 16
_diffrn_reflns_limit_l_min -14
_diffrn_reflns_number 9437
_diffrn_reflns_point_group_measured_fraction_full 1.000
_diffrn_reflns_point_group_measured_fraction_max 0.999
_diffrn_reflns_theta_full 25.242
_diffrn_reflns_theta_max 27.508
_diffrn_reflns_theta_min 1.981
_diffrn_source_current 1.4
_diffrn_source_power 0.07
_diffrn_source_voltage 50.0
_diffrn_standards_number 0
_exptl_absorpt_coefficient_mu 0.129
_exptl_absorpt_correction_T_max 0.7456
_exptl_absorpt_correction_T_min 0.6605
_exptl_absorpt_correction_type multi-scan
_exptl_absorpt_process_details
;
SADABS-2016/2 (Bruker,2016/2) was used for absorption correction.
wR2(int) was 0.1170 before and 0.0773 after correction.
The Ratio of minimum to maximum transmission is 0.8859.
The \l/2 correction factor is Not present.
;
_exptl_crystal_colour colourless
_exptl_crystal_density_diffrn 1.590
_exptl_crystal_description block
_exptl_crystal_F_000 424
_exptl_crystal_size_max 0.13
_exptl_crystal_size_mid 0.12
_exptl_crystal_size_min 0.11
_refine_diff_density_max 0.407
_refine_diff_density_min -0.329
_refine_diff_density_rms 0.074
_refine_ls_extinction_method none
_refine_ls_goodness_of_fit_ref 1.039
_refine_ls_hydrogen_treatment constr
_refine_ls_matrix_type full
_refine_ls_number_parameters 129
_refine_ls_number_reflns 1944
_refine_ls_number_restraints 0
_refine_ls_restrained_S_all 1.039
_refine_ls_R_factor_all 0.0821
_refine_ls_R_factor_gt 0.0565
_refine_ls_shift/su_max 0.001
_refine_ls_shift/su_mean 0.000
_refine_ls_structure_factor_coef Fsqd
_refine_ls_weighting_details 'w=1/[\s^2^(Fo^2^)+(0.0639P)^2^+0.8410P] where P=(Fo^2^+2Fc^2^)/3'
_refine_ls_weighting_scheme calc
_refine_ls_wR_factor_gt 0.1345
_refine_ls_wR_factor_ref 0.1657
_reflns_Friedel_coverage 0.000
_reflns_number_gt 1352
_reflns_number_total 1944
_reflns_threshold_expression 'I > 2\s(I)'
_cod_data_source_file d5ce00504c2.cif
_cod_data_source_block mo_cly2024_28_0m
_cod_depositor_comments 'Adding full bibliography for 7250585--7250588.cif.'
_cod_database_code 7250588
_shelx_shelxl_version_number 2018/3
_shelx_space_group_comment
;
The symmetry employed for this shelxl refinement is uniquely defined
by the following loop, which should always be used as a source of
symmetry information in preference to the above space-group names.
They are only intended as comments.
;
_shelx_estimated_absorpt_t_max 0.986
_shelx_estimated_absorpt_t_min 0.983
_olex2_refinement_description
;
1. Fixed Uiso
 At 1.2 times of:
  All C(H,H) groups, All N(H) groups, All N(H,H) groups, All N(H,H,H) groups
 At 1.5 times of:
  All C(H,H,H) groups
2.a Secondary CH2 refined with riding coordinates:
 C1(H1D,H1E)
2.b Aromatic/amide H refined with riding coordinates:
 N3(H3)
2.c X=CH2 refined with riding coordinates:
 N5(H5A,H5B)
2.d Idealised Me refined as rotating group:
 N1(H1A,H1B,H1C), C6(H6A,H6B,H6C)
;
_olex2_submission_special_instructions 'No special instructions were received'

loop_
_space_group_symop_operation_xyz
'x, y, z'
'-x+1/2, y+1/2, -z+1/2'
'-x, -y, -z'
'x-1/2, -y-1/2, z-1/2'

loop_
_atom_site_label
_atom_site_type_symbol
_atom_site_fract_x
_atom_site_fract_y
_atom_site_fract_z
_atom_site_U_iso_or_equiv
_atom_site_adp_type
_atom_site_occupancy
_atom_site_site_symmetry_order
_atom_site_calc_flag
_atom_site_refinement_flags_posn
_atom_site_refinement_flags_adp
_atom_site_refinement_flags_occupancy
_atom_site_disorder_assembly
_atom_site_disorder_group
O1 O 0.10661(15) 0.1645(3) 0.21223(15) 0.0260(4) Uani 1 1 d . . . . .
N1 N 0.34404(18) 0.3585(3) 0.54162(17) 0.0216(5) Uani 1 1 d . . . . .
H1A H 0.328662 0.479011 0.499933 0.026 Uiso 1 1 calc R U . . .
H1B H 0.431143 0.338351 0.583736 0.026 Uiso 1 1 calc R U . . .
H1C H 0.308314 0.365675 0.592464 0.026 Uiso 1 1 calc R U . . .
N2 N 0.44635(19) 0.1922(3) 0.38786(18) 0.0215(5) Uani 1 1 d . . . . .
N3 N 0.47791(18) 0.1923(3) 0.29697(17) 0.0206(5) Uani 1 1 d . . . . .
H3 H 0.560439 0.197554 0.313752 0.025 Uiso 1 1 calc R U . . .
N4 N 0.26119(18) 0.1719(3) 0.14850(17) 0.0191(4) Uani 1 1 d . . . . .
N5 N 0.42905(19) 0.1873(3) 0.09961(19) 0.0247(5) Uani 1 1 d . . . . .
H5A H 0.372420 0.180765 0.023947 0.030 Uiso 1 1 calc R U . . .
H5B H 0.512507 0.195564 0.120351 0.030 Uiso 1 1 calc R U . . .
C1 C 0.2853(2) 0.1831(4) 0.4578(2) 0.0241(5) Uani 1 1 d . . . . .
H1D H 0.189557 0.191631 0.423115 0.029 Uiso 1 1 calc R U . . .
H1E H 0.313004 0.050779 0.501971 0.029 Uiso 1 1 calc R U . . .
C2 C 0.3243(2) 0.1851(4) 0.3596(2) 0.0193(5) Uani 1 1 d . . . . .
C3 C 0.2227(2) 0.1735(4) 0.2346(2) 0.0178(5) Uani 1 1 d . . . . .
C4 C 0.3887(2) 0.1846(4) 0.1823(2) 0.0186(5) Uani 1 1 d . . . . .
O2 O 0.73037(16) 0.2294(3) 0.36390(15) 0.0253(4) Uani 1 1 d . . . . .
O3 O 0.70697(17) 0.1950(3) 0.17938(15) 0.0262(4) Uani 1 1 d . . . . .
C5 C 0.7750(2) 0.2065(4) 0.2897(2) 0.0212(5) Uani 1 1 d . . . . .
C6 C 0.9202(2) 0.1903(5) 0.3393(3) 0.0334(7) Uani 1 1 d . . . . .
H6A H 0.957199 0.329078 0.345821 0.050 Uiso 1 1 calc R U . . .
H6B H 0.941312 0.105330 0.286149 0.050 Uiso 1 1 calc R U . . .
H6C H 0.956557 0.125847 0.418123 0.050 Uiso 1 1 calc R U . . .

loop_
_atom_site_aniso_label
_atom_site_aniso_U_11
_atom_site_aniso_U_22
_atom_site_aniso_U_33
_atom_site_aniso_U_23
_atom_site_aniso_U_13
_atom_site_aniso_U_12
O1 0.0135(8) 0.0441(11) 0.0203(9) -0.0002(8) 0.0077(7) -0.0018(7)
N1 0.0163(9) 0.0339(12) 0.0154(10) 0.0002(8) 0.0079(8) 0.0007(8)
N2 0.0185(9) 0.0291(11) 0.0180(10) 0.0001(8) 0.0092(8) -0.0029(8)
N3 0.0131(8) 0.0321(12) 0.0162(10) -0.0018(8) 0.0064(8) -0.0013(8)
N4 0.0153(9) 0.0261(10) 0.0162(10) -0.0004(8) 0.0074(8) -0.0011(8)
N5 0.0164(9) 0.0406(13) 0.0174(10) 0.0012(9) 0.0081(8) 0.0003(9)
C1 0.0226(11) 0.0335(14) 0.0174(12) -0.0029(10) 0.0101(10) -0.0067(10)
C2 0.0175(11) 0.0230(12) 0.0169(11) -0.0005(9) 0.0073(9) -0.0013(9)
C3 0.0164(10) 0.0180(11) 0.0190(12) 0.0001(8) 0.0081(9) 0.0002(8)
C4 0.0170(10) 0.0200(11) 0.0173(11) -0.0015(9) 0.0065(9) -0.0012(8)
O2 0.0180(8) 0.0402(11) 0.0190(9) -0.0025(8) 0.0096(7) -0.0017(7)
O3 0.0215(8) 0.0377(10) 0.0188(9) -0.0016(7) 0.0086(7) 0.0006(7)
C5 0.0173(11) 0.0264(12) 0.0211(12) -0.0008(10) 0.0098(10) 0.0020(9)
C6 0.0201(12) 0.0521(18) 0.0276(14) -0.0075(13) 0.0104(11) -0.0008(12)

loop_
_atom_type_symbol
_atom_type_description
_atom_type_scat_dispersion_real
_atom_type_scat_dispersion_imag
_atom_type_scat_source
C C 0.0033 0.0016 'International Tables Vol C Tables 4.2.6.8 and 6.1.1.4'
H H 0.0000 0.0000 'International Tables Vol C Tables 4.2.6.8 and 6.1.1.4'
N N 0.0061 0.0033 'International Tables Vol C Tables 4.2.6.8 and 6.1.1.4'
O O 0.0106 0.0060 'International Tables Vol C Tables 4.2.6.8 and 6.1.1.4'

loop_
_geom_angle_atom_site_label_1
_geom_angle_atom_site_label_2
_geom_angle_atom_site_label_3
_geom_angle
_geom_angle_site_symmetry_1
_geom_angle_site_symmetry_3
_geom_angle_publ_flag
H1A N1 H1B 109.5 . . ?
H1A N1 H1C 109.5 . . ?
H1B N1 H1C 109.5 . . ?
C1 N1 H1A 109.5 . . ?
C1 N1 H1B 109.5 . . ?
C1 N1 H1C 109.5 . . ?
C2 N2 N3 116.7(2) . . ?
N2 N3 H3 118.6 . . ?
C4 N3 N2 122.85(19) . . ?
C4 N3 H3 118.6 . . ?
C4 N4 C3 117.6(2) . . ?
H5A N5 H5B 120.0 . . ?
C4 N5 H5A 120.0 . . ?
C4 N5 H5B 120.0 . . ?
N1 C1 H1D 109.3 . . ?
N1 C1 H1E 109.3 . . ?
N1 C1 C2 111.68(19) . . ?
H1D C1 H1E 107.9 . . ?
C2 C1 H1D 109.3 . . ?
C2 C1 H1E 109.3 . . ?
N2 C2 C1 118.4(2) . . ?
N2 C2 C3 122.3(2) . . ?
C3 C2 C1 119.3(2) . . ?
O1 C3 N4 122.4(2) . . ?
O1 C3 C2 119.7(2) . . ?
N4 C3 C2 117.85(19) . . ?
N4 C4 N3 122.7(2) . . ?
N5 C4 N3 118.4(2) . . ?
N5 C4 N4 118.9(2) . . ?
O2 C5 C6 117.0(2) . . ?
O3 C5 O2 124.6(2) . . ?
O3 C5 C6 118.4(2) . . ?
C5 C6 H6A 109.5 . . ?
C5 C6 H6B 109.5 . . ?
C5 C6 H6C 109.5 . . ?
H6A C6 H6B 109.5 . . ?
H6A C6 H6C 109.5 . . ?
H6B C6 H6C 109.5 . . ?

loop_
_geom_bond_atom_site_label_1
_geom_bond_atom_site_label_2
_geom_bond_distance
_geom_bond_site_symmetry_2
_geom_bond_publ_flag
O1 C3 1.243(3) . ?
N1 H1A 0.9100 . ?
N1 H1B 0.9100 . ?
N1 H1C 0.9100 . ?
N1 C1 1.486(3) . ?
N2 N3 1.355(3) . ?
N2 C2 1.291(3) . ?
N3 H3 0.8800 . ?
N3 C4 1.344(3) . ?
N4 C3 1.350(3) . ?
N4 C4 1.339(3) . ?
N5 H5A 0.8800 . ?
N5 H5B 0.8800 . ?
N5 C4 1.325(3) . ?
C1 H1D 0.9900 . ?
C1 H1E 0.9900 . ?
C1 C2 1.502(3) . ?
C2 C3 1.480(3) . ?
O2 C5 1.268(3) . ?
O3 C5 1.252(3) . ?
C5 C6 1.507(3) . ?
C6 H6A 0.9800 . ?
C6 H6B 0.9800 . ?
C6 H6C 0.9800 . ?

loop_
_geom_torsion_atom_site_label_1
_geom_torsion_atom_site_label_2
_geom_torsion_atom_site_label_3
_geom_torsion_atom_site_label_4
_geom_torsion
_geom_torsion_site_symmetry_1
_geom_torsion_site_symmetry_2
_geom_torsion_site_symmetry_3
_geom_torsion_site_symmetry_4
_geom_torsion_publ_flag
N1 C1 C2 N2 53.4(3) . . . . ?
N1 C1 C2 C3 -128.2(2) . . . . ?
N2 N3 C4 N4 -1.4(4) . . . . ?
N2 N3 C4 N5 179.4(2) . . . . ?
N2 C2 C3 O1 179.1(2) . . . . ?
N2 C2 C3 N4 -0.5(4) . . . . ?
N3 N2 C2 C1 179.5(2) . . . . ?
N3 N2 C2 C3 1.1(3) . . . . ?
C1 C2 C3 O1 0.8(3) . . . . ?
C1 C2 C3 N4 -178.8(2) . . . . ?
C2 N2 N3 C4 -0.3(3) . . . . ?
C3 N4 C4 N3 2.1(3) . . . . ?
C3 N4 C4 N5 -178.7(2) . . . . ?
C4 N4 C3 O1 179.3(2) . . . . ?
C4 N4 C3 C2 -1.1(3) . . . . ?
